data_1506132
loop_
_publ_author_name
'Hogan, Anne-Marie L'
'O'Shea, Donal F'

_publ_section_title
;
 Regioselective carbolithiation of o-amino-(E)-stilbenes: cascade route to
 the quinoline scaffold.
;
_journal_issue 17
_journal_name_full 'Organic letters'
_journal_page_first 3769
_journal_page_last 3772
_journal_paper_doi 10.1021/ol061348n
_journal_volume 8
_journal_year 2006
_chemical_formula_sum 'C19 H21 N O'
_chemical_formula_weight 279.37
_chemical_name_systematic
; 
 ? 
;
_space_group_IT_number 2
_symmetry_cell_setting triclinic
_symmetry_space_group_name_Hall '-P 1'
_symmetry_space_group_name_H-M 'P -1'
_atom_sites_solution_hydrogens geom
_atom_sites_solution_primary direct
_atom_sites_solution_secondary difmap
_audit_creation_method SHELXL-97
_cell_angle_alpha 98.252(6)
_cell_angle_beta 103.842(6)
_cell_angle_gamma 108.822(5)
_cell_formula_units_Z 8
_cell_length_a 12.903(4)
_cell_length_b 15.659(5)
_cell_length_c 17.267(6)
_cell_measurement_reflns_used 7217
_cell_measurement_temperature 100(2)
_cell_measurement_theta_max 26.03
_cell_measurement_theta_min 2.44
_cell_volume 3112.5(18)
_computing_cell_refinement 'Bruker SMART'
_computing_data_collection 'Bruker SMART'
_computing_data_reduction 'Bruker SAINT'
_computing_molecular_graphics 'Bruker SHELXTL'
_computing_publication_material 'Bruker SHELXTL'
_computing_structure_refinement 'SHELXL-97 (Sheldrick, 1997)'
_computing_structure_solution 'SHELXS-97 (Sheldrick, 1990)'
_diffrn_ambient_temperature 100(2)
_diffrn_measured_fraction_theta_full 0.999
_diffrn_measured_fraction_theta_max 0.999
_diffrn_measurement_device_type 'CCD area detector'
_diffrn_measurement_method 'phi and omega scans'
_diffrn_radiation_monochromator graphite
_diffrn_radiation_source 'fine-focus sealed tube'
_diffrn_radiation_type MoK\a
_diffrn_radiation_wavelength 0.71073
_diffrn_reflns_av_R_equivalents 0.0285
_diffrn_reflns_av_sigmaI/netI 0.0328
_diffrn_reflns_limit_h_max 14
_diffrn_reflns_limit_h_min -14
_diffrn_reflns_limit_k_max 17
_diffrn_reflns_limit_k_min -17
_diffrn_reflns_limit_l_max 19
_diffrn_reflns_limit_l_min -19
_diffrn_reflns_number 30208
_diffrn_reflns_theta_full 24.00
_diffrn_reflns_theta_max 24.00
_diffrn_reflns_theta_min 1.25
_exptl_absorpt_coefficient_mu 0.073
_exptl_absorpt_correction_T_max 0.9856
_exptl_absorpt_correction_T_min 0.8302
_exptl_absorpt_correction_type multi-scan
_exptl_absorpt_process_details SADABS
_exptl_crystal_colour colourless
_exptl_crystal_density_diffrn 1.192
_exptl_crystal_density_method 'not measured'
_exptl_crystal_description rod
_exptl_crystal_F_000 1200
_exptl_crystal_size_max 0.50
_exptl_crystal_size_mid 0.20
_exptl_crystal_size_min 0.20
_refine_diff_density_max 0.323
_refine_diff_density_min -0.236
_refine_diff_density_rms 0.045
_refine_ls_extinction_method none
_refine_ls_goodness_of_fit_ref 1.064
_refine_ls_hydrogen_treatment mixed
_refine_ls_matrix_type full
_refine_ls_number_parameters 777
_refine_ls_number_reflns 9771
_refine_ls_number_restraints 0
_refine_ls_restrained_S_all 1.064
_refine_ls_R_factor_all 0.0580
_refine_ls_R_factor_gt 0.0454
_refine_ls_shift/su_max 0.002
_refine_ls_shift/su_mean 0.001
_refine_ls_structure_factor_coef Fsqd
_refine_ls_weighting_details 'calc w=1/[\s^2^(Fo^2^)+(0.0580P)^2^+0.8081P] where P=(Fo^2^+2Fc^2^)/3'
_refine_ls_weighting_scheme calc
_refine_ls_wR_factor_gt 0.1133
_refine_ls_wR_factor_ref 0.1208
_reflns_number_gt 7993
_reflns_number_total 9771
_reflns_threshold_expression >2sigma(I)
_cod_data_source_file ol061348nsi20060602_082145.cif
_cod_data_source_block osh26
_cod_depositor_comments
;
The following automatic conversions were performed:

'_symmetry_cell_setting' value 'Triclinic' changed to 'triclinic'
according to /home/saulius/struct/CIF-dictionaries/cif_core.dic
dictionary named 'cif_core.dic' version 2.4.1 from 2010-06-29.

Automatic conversion script
Id: cif_fix_values 1715 2011-07-08 13:25:40Z adriana 
;
_cod_original_cell_volume 3112.4(18)
_cod_original_sg_symbol_H-M P-1
_cod_database_code 1506132

loop_
_symmetry_equiv_pos_as_xyz
'x, y, z'
'-x, -y, -z'

loop_
_atom_site_label
_atom_site_type_symbol
_atom_site_fract_x
_atom_site_fract_y
_atom_site_fract_z
_atom_site_U_iso_or_equiv
_atom_site_adp_type
_atom_site_occupancy
_atom_site_symmetry_multiplicity
_atom_site_calc_flag
_atom_site_refinement_flags
C1 C 0.09242(15) 0.14214(11) 0.34477(11) 0.0206(4) Uani 1 1 d .
C2 C 0.11245(15) 0.14964(11) 0.42913(10) 0.0194(4) Uani 1 1 d .
C3 C 0.01963(15) 0.10890(12) 0.45630(11) 0.0240(4) Uani 1 1 d .
H3 H 0.0315 0.1127 0.5133 0.029 Uiso 1 1 calc R
C4 C -0.09064(16) 0.06247(12) 0.40145(11) 0.0282(4) Uani 1 1 d .
H4 H -0.1535 0.0355 0.4211 0.034 Uiso 1 1 calc R
C5 C -0.10801(16) 0.05588(12) 0.31836(11) 0.0265(4) Uani 1 1 d .
H5 H -0.1831 0.0241 0.2808 0.032 Uiso 1 1 calc R
C6 C -0.01667(15) 0.09529(12) 0.28943(11) 0.0241(4) Uani 1 1 d .
H6 H -0.0287 0.0902 0.2322 0.029 Uiso 1 1 calc R
N1 N 0.18583(12) 0.18335(10) 0.31577(9) 0.0202(3) Uani 1 1 d .
H1N H 0.1724(16) 0.1960(13) 0.2675(12) 0.030(5) Uiso 1 1 d .
C7 C 0.29764(15) 0.21081(11) 0.36007(10) 0.0188(4) Uani 1 1 d .
O1 O 0.37617(10) 0.24937(8) 0.33310(7) 0.0225(3) Uani 1 1 d .
C8 C 0.32132(15) 0.18826(11) 0.44394(10) 0.0197(4) Uani 1 1 d .
H8 H 0.3987 0.2342 0.4786 0.024 Uiso 1 1 calc R
C9 C 0.32985(15) 0.09246(12) 0.43156(10) 0.0217(4) Uani 1 1 d .
C10 C 0.24197(17) 0.01171(13) 0.42880(12) 0.0326(5) Uani 1 1 d .
H10 H 0.1732 0.0149 0.4376 0.039 Uiso 1 1 calc R
C11 C 0.25329(19) -0.07363(14) 0.41333(14) 0.0399(5) Uani 1 1 d .
H11 H 0.1917 -0.1286 0.4106 0.048 Uiso 1 1 calc R
C12 C 0.35253(19) -0.07942(14) 0.40202(12) 0.0370(5) Uani 1 1 d .
H12 H 0.3602 -0.1380 0.3920 0.044 Uiso 1 1 calc R
C13 C 0.44121(18) 0.00056(14) 0.40537(12) 0.0358(5) Uani 1 1 d .
H13 H 0.5104 -0.0029 0.3978 0.043 Uiso 1 1 calc R
C14 C 0.42961(16) 0.08546(13) 0.41969(11) 0.0279(4) Uani 1 1 d .
H14 H 0.4910 0.1400 0.4215 0.033 Uiso 1 1 calc R
C15 C 0.23342(14) 0.20191(11) 0.48584(10) 0.0201(4) Uani 1 1 d .
H15 H 0.2427 0.1774 0.5364 0.024 Uiso 1 1 calc R
C16 C 0.25992(15) 0.30695(11) 0.51114(11) 0.0215(4) Uani 1 1 d .
H16A H 0.3409 0.3378 0.5463 0.026 Uiso 1 1 calc R
H16B H 0.2531 0.3310 0.4609 0.026 Uiso 1 1 calc R
C17 C 0.18423(15) 0.33518(12) 0.55676(11) 0.0229(4) Uani 1 1 d .
H17A H 0.1025 0.3021 0.5238 0.028 Uiso 1 1 calc R
H17B H 0.1954 0.3167 0.6097 0.028 Uiso 1 1 calc R
C18 C 0.21251(16) 0.43939(12) 0.57295(12) 0.0277(4) Uani 1 1 d .
H18A H 0.2910 0.4717 0.6120 0.033 Uiso 1 1 calc R
H18B H 0.2125 0.4588 0.5209 0.033 Uiso 1 1 calc R
C19 C 0.12965(16) 0.46964(13) 0.60747(12) 0.0305(5) Uani 1 1 d .
H19A H 0.0532 0.4432 0.5668 0.046 Uiso 1 1 calc R
H19B H 0.1561 0.5376 0.6206 0.046 Uiso 1 1 calc R
H19C H 0.1258 0.4477 0.6575 0.046 Uiso 1 1 calc R
C20 C 0.43307(15) 0.34400(11) 0.15342(10) 0.0199(4) Uani 1 1 d .
C21 C 0.41425(15) 0.34554(12) 0.07048(10) 0.0214(4) Uani 1 1 d .
C22 C 0.50816(16) 0.38875(12) 0.04534(11) 0.0266(4) Uani 1 1 d .
H22 H 0.4967 0.3918 -0.0105 0.032 Uiso 1 1 calc R
C23 C 0.61902(16) 0.42772(13) 0.10027(12) 0.0309(5) Uani 1 1 d .
H23 H 0.6826 0.4568 0.0820 0.037 Uiso 1 1 calc R
C24 C 0.63573(16) 0.42363(13) 0.18167(12) 0.0292(4) Uani 1 1 d .
H24 H 0.7113 0.4490 0.2192 0.035 Uiso 1 1 calc R
C25 C 0.54323(15) 0.38289(12) 0.20875(11) 0.0250(4) Uani 1 1 d .
H25 H 0.5550 0.3815 0.2649 0.030 Uiso 1 1 calc R
N2 N 0.33894(12) 0.30213(10) 0.18099(9) 0.0203(3) Uani 1 1 d .
H2N H 0.3506(16) 0.2892(13) 0.2298(12) 0.030(5) Uiso 1 1 d .
C26 C 0.22748(15) 0.27873(11) 0.13773(10) 0.0202(4) Uani 1 1 d .
O2 O 0.14826(10) 0.23945(8) 0.16381(7) 0.0247(3) Uani 1 1 d .
C27 C 0.20499(15) 0.30608(12) 0.05600(10) 0.0214(4) Uani 1 1 d .
H27 H 0.1282 0.2602 0.0202 0.026 Uiso 1 1 calc R
C28 C 0.19382(15) 0.40068(12) 0.07006(10) 0.0213(4) Uani 1 1 d .
C29 C 0.08933(16) 0.40444(13) 0.07528(11) 0.0255(4) Uani 1 1 d .
H29 H 0.0275 0.3486 0.0702 0.031 Uiso 1 1 calc R
C30 C 0.07409(17) 0.48818(13) 0.08782(11) 0.0304(5) Uani 1 1 d .
H30 H 0.0020 0.4894 0.0909 0.036 Uiso 1 1 calc R
C31 C 0.16340(18) 0.57034(13) 0.09594(11) 0.0324(5) Uani 1 1 d .
H31 H 0.1531 0.6280 0.1046 0.039 Uiso 1 1 calc R
C32 C 0.26752(18) 0.56750(13) 0.09133(12) 0.0321(5) Uani 1 1 d .
H32 H 0.3294 0.6236 0.0972 0.039 Uiso 1 1 calc R
C33 C 0.28268(16) 0.48354(12) 0.07827(11) 0.0274(4) Uani 1 1 d .
H33 H 0.3548 0.4826 0.0749 0.033 Uiso 1 1 calc R
C34 C 0.29296(15) 0.29647(12) 0.01265(11) 0.0240(4) Uani 1 1 d .
H34 H 0.2845 0.3250 -0.0356 0.029 Uiso 1 1 calc R
C35 C 0.26848(16) 0.19152(13) -0.01830(11) 0.0283(4) Uani 1 1 d .
H35A H 0.2912 0.1662 0.0296 0.034 Uiso 1 1 calc R
H35B H 0.1848 0.1583 -0.0449 0.034 Uiso 1 1 calc R
C36 C 0.33087(19) 0.17209(14) -0.07845(12) 0.0356(5) Uani 1 1 d .
H36A H 0.4133 0.2121 -0.0550 0.043 Uiso 1 1 calc R
H36B H 0.3000 0.1890 -0.1298 0.043 Uiso 1 1 calc R
C37 C 0.31985(18) 0.07095(14) -0.09929(12) 0.0358(5) Uani 1 1 d .
H37A H 0.2376 0.0303 -0.1157 0.043 Uiso 1 1 calc R
H37B H 0.3484 0.0605 -0.1468 0.043 Uiso 1 1 calc R
C38 C 0.38535(18) 0.04376(14) -0.02891(12) 0.0362(5) Uani 1 1 d .
H38A H 0.4667 0.0843 -0.0117 0.054 Uiso 1 1 calc R
H38B H 0.3777 -0.0209 -0.0464 0.054 Uiso 1 1 calc R
H38C H 0.3543 0.0502 0.0172 0.054 Uiso 1 1 calc R
C39 C 0.33922(14) 0.61480(11) 0.46651(10) 0.0183(4) Uani 1 1 d .
C40 C 0.25966(14) 0.61245(11) 0.39451(10) 0.0194(4) Uani 1 1 d .
C41 C 0.18915(15) 0.66228(12) 0.40117(11) 0.0227(4) Uani 1 1 d .
H41 H 0.1359 0.6632 0.3529 0.027 Uiso 1 1 calc R
C42 C 0.19509(15) 0.71068(12) 0.47701(11) 0.0250(4) Uani 1 1 d .
H42 H 0.1448 0.7429 0.4806 0.030 Uiso 1 1 calc R
C43 C 0.27423(15) 0.71177(12) 0.54705(11) 0.0250(4) Uani 1 1 d .
H43 H 0.2784 0.7450 0.5990 0.030 Uiso 1 1 calc R
C44 C 0.34784(15) 0.66483(11) 0.54228(11) 0.0217(4) Uani 1 1 d .
H44 H 0.4036 0.6669 0.5905 0.026 Uiso 1 1 calc R
N3 N 0.41144(12) 0.56434(10) 0.46190(9) 0.0197(3) Uani 1 1 d .
H3N H 0.4462(17) 0.5543(14) 0.5070(13) 0.037(6) Uiso 1 1 d .
C45 C 0.42526(14) 0.52616(11) 0.39177(10) 0.0184(4) Uani 1 1 d .
O3 O 0.48413(10) 0.47814(8) 0.39105(7) 0.0227(3) Uani 1 1 d .
C46 C 0.36785(14) 0.54844(12) 0.31371(10) 0.0192(4) Uani 1 1 d .
H46 H 0.3524 0.4954 0.2672 0.023 Uiso 1 1 calc R
C47 C 0.45310(15) 0.63412(12) 0.30037(10) 0.0209(4) Uani 1 1 d .
C48 C 0.4624(2) 0.72339(14) 0.33003(15) 0.0488(6) Uani 1 1 d .
H48 H 0.4130 0.7335 0.3602 0.059 Uiso 1 1 calc R
C49 C 0.5422(2) 0.79906(15) 0.31679(16) 0.0579(7) Uani 1 1 d .
H49 H 0.5469 0.8601 0.3379 0.069 Uiso 1 1 calc R
C50 C 0.61428(18) 0.78666(14) 0.27365(12) 0.0366(5) Uani 1 1 d .
H50 H 0.6683 0.8384 0.2639 0.044 Uiso 1 1 calc R
C51 C 0.60711(17) 0.69819(14) 0.24476(13) 0.0359(5) Uani 1 1 d .
H51 H 0.6572 0.6884 0.2151 0.043 Uiso 1 1 calc R
C52 C 0.52781(16) 0.62298(13) 0.25835(12) 0.0296(4) Uani 1 1 d .
H52 H 0.5248 0.5622 0.2383 0.036 Uiso 1 1 calc R
C53 C 0.25034(15) 0.55202(12) 0.31482(10) 0.0212(4) Uani 1 1 d .
H53 H 0.2217 0.5785 0.2685 0.025 Uiso 1 1 calc R
C54 C 0.16423(14) 0.45237(12) 0.30198(11) 0.0224(4) Uani 1 1 d .
H54A H 0.1667 0.4123 0.2532 0.027 Uiso 1 1 calc R
H54B H 0.1889 0.4281 0.3502 0.027 Uiso 1 1 calc R
C55 C 0.04098(15) 0.44531(13) 0.29025(11) 0.0260(4) Uani 1 1 d .
H55A H 0.0145 0.4658 0.2400 0.031 Uiso 1 1 calc R
H55B H 0.0391 0.4883 0.3374 0.031 Uiso 1 1 calc R
C56 C -0.04257(16) 0.34768(13) 0.28278(11) 0.0287(4) Uani 1 1 d .
H56A H -0.1223 0.3454 0.2631 0.034 Uiso 1 1 calc R
H56B H -0.0325 0.3029 0.2413 0.034 Uiso 1 1 calc R
C57 C -0.02534(16) 0.31841(13) 0.36330(12) 0.0304(5) Uani 1 1 d .
H57A H 0.0516 0.3163 0.3812 0.046 Uiso 1 1 calc R
H57B H -0.0832 0.2567 0.3558 0.046 Uiso 1 1 calc R
H57C H -0.0333 0.3633 0.4050 0.046 Uiso 1 1 calc R
C58 C 0.15470(14) 0.87553(11) 0.02331(10) 0.0185(4) Uani 1 1 d .
C59 C 0.23363(14) 0.87483(11) 0.09404(10) 0.0180(4) Uani 1 1 d .
C60 C 0.30255(14) 0.82417(11) 0.08579(11) 0.0213(4) Uani 1 1 d .
H60 H 0.3563 0.8223 0.1333 0.026 Uiso 1 1 calc R
C61 C 0.29397(15) 0.77609(12) 0.00893(11) 0.0235(4) Uani 1 1 d .
H61 H 0.3422 0.7422 0.0040 0.028 Uiso 1 1 calc R
C62 C 0.21526(15) 0.77765(12) -0.06021(11) 0.0245(4) Uani 1 1 d .
H62 H 0.2095 0.7448 -0.1127 0.029 Uiso 1 1 calc R
C63 C 0.14452(15) 0.82677(12) -0.05357(11) 0.0216(4) Uani 1 1 d .
H63 H 0.0896 0.8271 -0.1012 0.026 Uiso 1 1 calc R
N4 N 0.08289(12) 0.92605(10) 0.03065(9) 0.0202(3) Uani 1 1 d .
H4N H 0.0523(18) 0.9401(14) -0.0130(13) 0.039(6) Uiso 1 1 d .
C64 C 0.06720(14) 0.95919(11) 0.10179(10) 0.0177(4) Uani 1 1 d .
O4 O 0.00761(10) 1.00602(8) 0.10510(7) 0.0229(3) Uani 1 1 d .
C65 C 0.12513(14) 0.93369(11) 0.17796(10) 0.0188(4) Uani 1 1 d .
H65 H 0.1404 0.9850 0.2260 0.023 Uiso 1 1 calc R
C66 C 0.04278(14) 0.84598(12) 0.19028(10) 0.0195(4) Uani 1 1 d .
C67 C 0.01583(15) 0.75726(12) 0.14357(11) 0.0256(4) Uani 1 1 d .
H67 H 0.0501 0.7498 0.1014 0.031 Uiso 1 1 calc R
C68 C -0.06006(16) 0.67950(13) 0.15735(12) 0.0297(4) Uani 1 1 d .
H68 H -0.0771 0.6195 0.1249 0.036 Uiso 1 1 calc R
C69 C -0.11077(17) 0.68922(14) 0.21815(12) 0.0348(5) Uani 1 1 d .
H69 H -0.1621 0.6361 0.2282 0.042 Uiso 1 1 calc R
C70 C -0.08613(19) 0.77701(15) 0.26431(13) 0.0423(5) Uani 1 1 d .
H70 H -0.1213 0.7843 0.3060 0.051 Uiso 1 1 calc R
C71 C -0.01062(17) 0.85426(14) 0.25024(12) 0.0327(5) Uani 1 1 d .
H71 H 0.0050 0.9142 0.2822 0.039 Uiso 1 1 calc R
C72 C 0.24318(14) 0.93226(11) 0.17547(10) 0.0192(4) Uani 1 1 d .
H72 H 0.2721 0.9038 0.2201 0.023 Uiso 1 1 calc R
C73 C 0.32839(14) 1.03279(12) 0.19188(11) 0.0220(4) Uani 1 1 d .
H73A H 0.3006 1.0605 0.1470 0.026 Uiso 1 1 calc R
H73B H 0.3280 1.0690 0.2436 0.026 Uiso 1 1 calc R
C74 C 0.45109(15) 1.04317(12) 0.19843(11) 0.0237(4) Uani 1 1 d .
H74A H 0.4531 1.0100 0.1458 0.028 Uiso 1 1 calc R
H74B H 0.4789 1.0138 0.2419 0.028 Uiso 1 1 calc R
C75 C 0.53128(16) 1.14457(13) 0.21833(12) 0.0300(5) Uani 1 1 d .
H75A H 0.5060 1.1728 0.1732 0.036 Uiso 1 1 calc R
H75B H 0.5255 1.1785 0.2691 0.036 Uiso 1 1 calc R
C76 C 0.65554(17) 1.15607(15) 0.22998(13) 0.0423(6) Uani 1 1 d .
H76A H 0.6817 1.1294 0.2754 0.063 Uiso 1 1 calc R
H76B H 0.7032 1.2223 0.2427 0.063 Uiso 1 1 calc R
H76C H 0.6622 1.1239 0.1794 0.063 Uiso 1 1 calc R

loop_
_atom_site_aniso_label
_atom_site_aniso_U_11
_atom_site_aniso_U_22
_atom_site_aniso_U_33
_atom_site_aniso_U_23
_atom_site_aniso_U_13
_atom_site_aniso_U_12
C1 0.0225(10) 0.0162(9) 0.0242(10) 0.0050(8) 0.0095(8) 0.0067(8)
C2 0.0228(10) 0.0155(9) 0.0196(9) 0.0037(7) 0.0070(8) 0.0065(8)
C3 0.0291(11) 0.0216(9) 0.0218(10) 0.0060(8) 0.0114(8) 0.0070(8)
C4 0.0248(11) 0.0247(10) 0.0329(11) 0.0053(9) 0.0138(9) 0.0032(8)
C5 0.0222(10) 0.0239(10) 0.0259(11) 0.0009(8) 0.0049(8) 0.0026(8)
C6 0.0264(11) 0.0231(10) 0.0204(10) 0.0033(8) 0.0068(8) 0.0071(8)
N1 0.0213(9) 0.0225(8) 0.0181(8) 0.0081(7) 0.0077(7) 0.0072(7)
C7 0.0225(10) 0.0148(8) 0.0203(9) 0.0033(7) 0.0085(8) 0.0074(8)
O1 0.0220(7) 0.0243(7) 0.0234(7) 0.0091(5) 0.0097(6) 0.0080(6)
C8 0.0196(9) 0.0184(9) 0.0194(9) 0.0055(7) 0.0050(8) 0.0051(8)
C9 0.0287(10) 0.0240(10) 0.0138(9) 0.0064(7) 0.0047(8) 0.0121(8)
C10 0.0337(12) 0.0276(11) 0.0430(12) 0.0152(9) 0.0158(10) 0.0141(9)
C11 0.0427(13) 0.0236(11) 0.0548(14) 0.0153(10) 0.0122(11) 0.0134(10)
C12 0.0534(14) 0.0286(11) 0.0362(12) 0.0097(9) 0.0109(11) 0.0255(11)
C13 0.0441(13) 0.0406(12) 0.0383(12) 0.0166(10) 0.0177(10) 0.0290(11)
C14 0.0304(11) 0.0304(11) 0.0275(11) 0.0118(9) 0.0096(9) 0.0146(9)
C15 0.0235(10) 0.0203(9) 0.0179(9) 0.0065(7) 0.0085(8) 0.0074(8)
C16 0.0202(10) 0.0195(9) 0.0217(10) 0.0037(7) 0.0066(8) 0.0040(8)
C17 0.0235(10) 0.0226(9) 0.0216(10) 0.0033(8) 0.0088(8) 0.0067(8)
C18 0.0246(10) 0.0218(10) 0.0331(11) 0.0007(8) 0.0110(9) 0.0050(8)
C19 0.0281(11) 0.0258(10) 0.0348(11) 0.0004(9) 0.0115(9) 0.0080(9)
C20 0.0229(10) 0.0171(9) 0.0206(9) 0.0057(7) 0.0080(8) 0.0073(8)
C21 0.0241(10) 0.0204(9) 0.0222(10) 0.0056(8) 0.0086(8) 0.0103(8)
C22 0.0301(11) 0.0286(10) 0.0233(10) 0.0088(8) 0.0116(9) 0.0103(9)
C23 0.0250(11) 0.0325(11) 0.0345(12) 0.0103(9) 0.0145(9) 0.0051(9)
C24 0.0201(10) 0.0287(10) 0.0309(11) 0.0051(9) 0.0036(8) 0.0026(8)
C25 0.0261(10) 0.0235(10) 0.0216(10) 0.0051(8) 0.0050(8) 0.0063(8)
N2 0.0207(8) 0.0237(8) 0.0170(8) 0.0084(7) 0.0072(7) 0.0064(7)
C26 0.0236(10) 0.0163(9) 0.0204(9) 0.0033(7) 0.0069(8) 0.0076(8)
O2 0.0231(7) 0.0267(7) 0.0257(7) 0.0107(6) 0.0103(6) 0.0071(6)
C27 0.0194(9) 0.0225(9) 0.0196(9) 0.0045(8) 0.0043(8) 0.0056(8)
C28 0.0261(10) 0.0249(10) 0.0121(9) 0.0057(7) 0.0042(8) 0.0091(8)
C29 0.0259(10) 0.0298(10) 0.0199(10) 0.0069(8) 0.0055(8) 0.0097(9)
C30 0.0354(12) 0.0395(12) 0.0248(10) 0.0119(9) 0.0105(9) 0.0221(10)
C31 0.0464(13) 0.0306(11) 0.0263(11) 0.0106(9) 0.0088(9) 0.0223(10)
C32 0.0388(12) 0.0248(10) 0.0324(11) 0.0129(9) 0.0092(9) 0.0101(9)
C33 0.0283(11) 0.0294(11) 0.0272(10) 0.0111(8) 0.0085(9) 0.0120(9)
C34 0.0250(10) 0.0285(10) 0.0186(9) 0.0059(8) 0.0062(8) 0.0101(8)
C35 0.0233(10) 0.0322(11) 0.0226(10) -0.0014(8) 0.0044(8) 0.0068(9)
C36 0.0499(14) 0.0367(12) 0.0268(11) 0.0096(9) 0.0165(10) 0.0205(11)
C37 0.0454(13) 0.0339(11) 0.0267(11) 0.0015(9) 0.0096(10) 0.0164(10)
C38 0.0394(12) 0.0307(11) 0.0366(12) 0.0041(9) 0.0105(10) 0.0128(10)
C39 0.0150(9) 0.0163(9) 0.0230(10) 0.0059(7) 0.0084(8) 0.0025(7)
C40 0.0176(9) 0.0188(9) 0.0221(10) 0.0077(7) 0.0091(8) 0.0038(8)
C41 0.0201(10) 0.0244(10) 0.0254(10) 0.0090(8) 0.0083(8) 0.0086(8)
C42 0.0245(10) 0.0206(9) 0.0350(11) 0.0086(8) 0.0155(9) 0.0093(8)
C43 0.0265(10) 0.0208(9) 0.0265(10) 0.0022(8) 0.0123(9) 0.0056(8)
C44 0.0199(10) 0.0206(9) 0.0202(10) 0.0031(8) 0.0068(8) 0.0021(8)
N3 0.0184(8) 0.0226(8) 0.0187(8) 0.0064(7) 0.0054(7) 0.0080(7)
C45 0.0146(9) 0.0166(9) 0.0224(10) 0.0037(7) 0.0082(7) 0.0024(7)
O3 0.0231(7) 0.0240(7) 0.0262(7) 0.0081(5) 0.0112(6) 0.0117(6)
C46 0.0203(9) 0.0206(9) 0.0179(9) 0.0042(7) 0.0079(8) 0.0079(8)
C47 0.0216(10) 0.0255(10) 0.0175(9) 0.0077(8) 0.0075(8) 0.0093(8)
C48 0.0695(17) 0.0311(12) 0.0709(17) 0.0185(11) 0.0582(14) 0.0216(12)
C49 0.089(2) 0.0242(12) 0.0856(19) 0.0203(12) 0.0679(17) 0.0201(13)
C50 0.0423(13) 0.0299(11) 0.0388(12) 0.0134(10) 0.0231(10) 0.0048(10)
C51 0.0334(12) 0.0359(12) 0.0450(13) 0.0138(10) 0.0255(10) 0.0098(10)
C52 0.0293(11) 0.0265(10) 0.0364(12) 0.0072(9) 0.0161(9) 0.0103(9)
C53 0.0218(10) 0.0254(10) 0.0192(9) 0.0079(8) 0.0078(8) 0.0103(8)
C54 0.0219(10) 0.0255(10) 0.0186(9) 0.0028(8) 0.0066(8) 0.0083(8)
C55 0.0213(10) 0.0339(11) 0.0219(10) 0.0072(8) 0.0053(8) 0.0100(9)
C56 0.0199(10) 0.0317(11) 0.0257(10) -0.0034(8) 0.0042(8) 0.0048(9)
C57 0.0255(11) 0.0252(10) 0.0394(12) 0.0077(9) 0.0102(9) 0.0079(9)
C58 0.0163(9) 0.0159(9) 0.0224(10) 0.0064(7) 0.0079(8) 0.0029(7)
C59 0.0153(9) 0.0157(9) 0.0197(9) 0.0049(7) 0.0059(7) 0.0008(7)
C60 0.0178(9) 0.0193(9) 0.0251(10) 0.0076(8) 0.0055(8) 0.0045(8)
C61 0.0227(10) 0.0178(9) 0.0317(11) 0.0054(8) 0.0117(8) 0.0076(8)
C62 0.0241(10) 0.0221(10) 0.0231(10) 0.0010(8) 0.0094(8) 0.0037(8)
C63 0.0209(10) 0.0221(9) 0.0187(9) 0.0044(8) 0.0054(8) 0.0043(8)
N4 0.0209(8) 0.0239(8) 0.0163(8) 0.0061(7) 0.0038(7) 0.0097(7)
C64 0.0158(9) 0.0152(8) 0.0197(9) 0.0039(7) 0.0063(7) 0.0021(7)
O4 0.0243(7) 0.0261(7) 0.0234(7) 0.0079(5) 0.0096(5) 0.0132(6)
C65 0.0200(9) 0.0173(9) 0.0171(9) 0.0030(7) 0.0054(7) 0.0050(8)
C66 0.0168(9) 0.0242(9) 0.0168(9) 0.0070(7) 0.0028(7) 0.0076(8)
C67 0.0247(10) 0.0265(10) 0.0288(11) 0.0086(8) 0.0129(8) 0.0093(9)
C68 0.0282(11) 0.0225(10) 0.0384(12) 0.0094(9) 0.0120(9) 0.0073(9)
C69 0.0312(12) 0.0331(11) 0.0403(12) 0.0173(10) 0.0165(10) 0.0045(9)
C70 0.0457(14) 0.0407(13) 0.0392(13) 0.0097(10) 0.0284(11) 0.0034(11)
C71 0.0341(12) 0.0295(11) 0.0309(11) 0.0034(9) 0.0164(9) 0.0042(9)
C72 0.0188(9) 0.0201(9) 0.0168(9) 0.0053(7) 0.0035(7) 0.0058(8)
C73 0.0221(10) 0.0228(9) 0.0182(9) 0.0017(8) 0.0048(8) 0.0070(8)
C74 0.0217(10) 0.0233(10) 0.0225(10) 0.0038(8) 0.0061(8) 0.0048(8)
C75 0.0264(11) 0.0261(10) 0.0272(11) -0.0009(8) 0.0080(9) -0.0001(9)
C76 0.0276(12) 0.0407(12) 0.0421(13) -0.0111(10) 0.0185(10) -0.0054(10)

loop_
_atom_type_symbol
_atom_type_description
_atom_type_scat_dispersion_real
_atom_type_scat_dispersion_imag
_atom_type_scat_source
C C 0.0033 0.0016 'International Tables Vol C Tables 4.2.6.8 and 6.1.1.4'
H H 0.0000 0.0000 'International Tables Vol C Tables 4.2.6.8 and 6.1.1.4'
N N 0.0061 0.0033 'International Tables Vol C Tables 4.2.6.8 and 6.1.1.4'
O O 0.0106 0.0060 'International Tables Vol C Tables 4.2.6.8 and 6.1.1.4'

loop_
_geom_angle_atom_site_label_1
_geom_angle_atom_site_label_2
_geom_angle_atom_site_label_3
_geom_angle
C6 C1 C2 121.37(16)
C6 C1 N1 119.67(16)
C2 C1 N1 118.96(16)
C3 C2 C1 118.04(16)
C3 C2 C15 123.47(16)
C1 C2 C15 118.49(15)
C2 C3 C4 121.19(17)
C2 C3 H3 119.4
C4 C3 H3 119.4
C5 C4 C3 119.59(17)
C5 C4 H4 120.2
C3 C4 H4 120.2
C4 C5 C6 120.45(17)
C4 C5 H5 119.8
C6 C5 H5 119.8
C5 C6 C1 119.36(17)
C5 C6 H6 120.3
C1 C6 H6 120.3
C7 N1 C1 124.32(15)
C7 N1 H1N 116.2(13)
C1 N1 H1N 119.3(13)
O1 C7 N1 121.91(16)
O1 C7 C8 121.76(15)
N1 C7 C8 116.29(15)
C7 C8 C9 107.31(13)
C7 C8 C15 110.20(13)
C9 C8 C15 117.16(14)
C7 C8 H8 107.2
C9 C8 H8 107.2
C15 C8 H8 107.2
C10 C9 C14 118.12(17)
C10 C9 C8 123.65(16)
C14 C9 C8 118.19(16)
C9 C10 C11 120.67(19)
C9 C10 H10 119.7
C11 C10 H10 119.7
C12 C11 C10 120.5(2)
C12 C11 H11 119.7
C10 C11 H11 119.7
C11 C12 C13 119.42(18)
C11 C12 H12 120.3
C13 C12 H12 120.3
C14 C13 C12 120.17(19)
C14 C13 H13 119.9
C12 C13 H13 119.9
C13 C14 C9 121.07(19)
C13 C14 H14 119.5
C9 C14 H14 119.5
C2 C15 C8 110.56(14)
C2 C15 C16 111.79(13)
C8 C15 C16 108.05(14)
C2 C15 H15 108.8
C8 C15 H15 108.8
C16 C15 H15 108.8
C17 C16 C15 116.09(14)
C17 C16 H16A 108.3
C15 C16 H16A 108.3
C17 C16 H16B 108.3
C15 C16 H16B 108.3
H16A C16 H16B 107.4
C18 C17 C16 111.34(14)
C18 C17 H17A 109.4
C16 C17 H17A 109.4
C18 C17 H17B 109.4
C16 C17 H17B 109.4
H17A C17 H17B 108.0
C19 C18 C17 113.60(15)
C19 C18 H18A 108.8
C17 C18 H18A 108.8
C19 C18 H18B 108.8
C17 C18 H18B 108.8
H18A C18 H18B 107.7
C18 C19 H19A 109.5
C18 C19 H19B 109.5
H19A C19 H19B 109.5
C18 C19 H19C 109.5
H19A C19 H19C 109.5
H19B C19 H19C 109.5
C25 C20 C21 120.90(16)
C25 C20 N2 119.64(16)
C21 C20 N2 119.46(16)
C22 C21 C20 118.24(16)
C22 C21 C34 123.71(16)
C20 C21 C34 118.01(15)
C21 C22 C23 121.31(17)
C21 C22 H22 119.3
C23 C22 H22 119.3
C24 C23 C22 119.37(18)
C24 C23 H23 120.3
C22 C23 H23 120.3
C25 C24 C23 120.48(18)
C25 C24 H24 119.8
C23 C24 H24 119.8
C24 C25 C20 119.68(17)
C24 C25 H25 120.2
C20 C25 H25 120.2
C26 N2 C20 124.74(15)
C26 N2 H2N 115.2(12)
C20 N2 H2N 120.1(12)
O2 C26 N2 121.98(16)
O2 C26 C27 121.66(15)
N2 C26 C27 116.34(15)
C26 C27 C28 108.73(13)
C26 C27 C34 111.04(14)
C28 C27 C34 116.52(15)
C26 C27 H27 106.7
C28 C27 H27 106.7
C34 C27 H27 106.7
C33 C28 C29 118.13(16)
C33 C28 C27 123.43(16)
C29 C28 C27 118.44(16)
C30 C29 C28 121.02(18)
C30 C29 H29 119.5
C28 C29 H29 119.5
C29 C30 C31 120.30(18)
C29 C30 H30 119.9
C31 C30 H30 119.9
C32 C31 C30 119.18(18)
C32 C31 H31 120.4
C30 C31 H31 120.4
C31 C32 C33 120.56(19)
C31 C32 H32 119.7
C33 C32 H32 119.7
C32 C33 C28 120.81(18)
C32 C33 H33 119.6
C28 C33 H33 119.6
C21 C34 C27 110.69(14)
C21 C34 C35 110.19(14)
C27 C34 C35 108.97(15)
C21 C34 H34 109.0
C27 C34 H34 109.0
C35 C34 H34 109.0
C36 C35 C34 113.89(16)
C36 C35 H35A 108.8
C34 C35 H35A 108.8
C36 C35 H35B 108.8
C34 C35 H35B 108.8
H35A C35 H35B 107.7
C35 C36 C37 113.53(17)
C35 C36 H36A 108.9
C37 C36 H36A 108.9
C35 C36 H36B 108.9
C37 C36 H36B 108.9
H36A C36 H36B 107.7
C38 C37 C36 113.05(16)
C38 C37 H37A 109.0
C36 C37 H37A 109.0
C38 C37 H37B 109.0
C36 C37 H37B 109.0
H37A C37 H37B 107.8
C37 C38 H38A 109.5
C37 C38 H38B 109.5
H38A C38 H38B 109.5
C37 C38 H38C 109.5
H38A C38 H38C 109.5
H38B C38 H38C 109.5
C44 C39 C40 121.38(15)
C44 C39 N3 119.38(15)
C40 C39 N3 119.23(15)
C41 C40 C39 117.85(16)
C41 C40 C53 123.61(16)
C39 C40 C53 118.45(14)
C42 C41 C40 121.21(17)
C42 C41 H41 119.4
C40 C41 H41 119.4
C43 C42 C41 119.74(16)
C43 C42 H42 120.1
C41 C42 H42 120.1
C42 C43 C44 120.47(17)
C42 C43 H43 119.8
C44 C43 H43 119.8
C39 C44 C43 119.31(17)
C39 C44 H44 120.3
C43 C44 H44 120.3
C45 N3 C39 124.90(15)
C45 N3 H3N 117.5(13)
C39 N3 H3N 117.5(13)
O3 C45 N3 121.97(16)
O3 C45 C46 121.44(15)
N3 C45 C46 116.55(14)
C45 C46 C47 108.78(14)
C45 C46 C53 110.64(14)
C47 C46 C53 116.62(14)
C45 C46 H46 106.8
C47 C46 H46 106.8
C53 C46 H46 106.8
C48 C47 C52 117.30(17)
C48 C47 C46 123.68(16)
C52 C47 C46 119.00(15)
C47 C48 C49 121.35(18)
C47 C48 H48 119.3
C49 C48 H48 119.3
C50 C49 C48 120.58(19)
C50 C49 H49 119.7
C48 C49 H49 119.7
C49 C50 C51 118.68(19)
C49 C50 H50 120.7
C51 C50 H50 120.7
C50 C51 C52 120.60(18)
C50 C51 H51 119.7
C52 C51 H51 119.7
C47 C52 C51 121.46(18)
C47 C52 H52 119.3
C51 C52 H52 119.3
C40 C53 C46 111.27(14)
C40 C53 C54 110.22(14)
C46 C53 C54 109.17(13)
C40 C53 H53 108.7
C46 C53 H53 108.7
C54 C53 H53 108.7
C55 C54 C53 114.08(14)
C55 C54 H54A 108.7
C53 C54 H54A 108.7
C55 C54 H54B 108.7
C53 C54 H54B 108.7
H54A C54 H54B 107.6
C54 C55 C56 113.88(15)
C54 C55 H55A 108.8
C56 C55 H55A 108.8
C54 C55 H55B 108.8
C56 C55 H55B 108.8
H55A C55 H55B 107.7
C57 C56 C55 112.75(15)
C57 C56 H56A 109.0
C55 C56 H56A 109.0
C57 C56 H56B 109.0
C55 C56 H56B 109.0
H56A C56 H56B 107.8
C56 C57 H57A 109.5
C56 C57 H57B 109.5
H57A C57 H57B 109.5
C56 C57 H57C 109.5
H57A C57 H57C 109.5
H57B C57 H57C 109.5
C63 C58 C59 121.24(15)
C63 C58 N4 119.66(15)
C59 C58 N4 119.10(15)
C60 C59 C58 118.32(15)
C60 C59 C72 123.18(15)
C58 C59 C72 118.45(14)
C59 C60 C61 120.84(16)
C59 C60 H60 119.6
C61 C60 H60 119.6
C62 C61 C60 119.87(16)
C62 C61 H61 120.1
C60 C61 H61 120.1
C61 C62 C63 120.44(16)
C61 C62 H62 119.8
C63 C62 H62 119.8
C62 C63 C58 119.28(16)
C62 C63 H63 120.4
C58 C63 H63 120.4
C64 N4 C58 124.80(15)
C64 N4 H4N 118.7(13)
C58 N4 H4N 116.3(13)
O4 C64 N4 122.02(16)
O4 C64 C65 121.32(15)
N4 C64 C65 116.64(14)
C66 C65 C64 110.10(14)
C66 C65 C72 115.97(13)
C64 C65 C72 110.51(14)
C66 C65 H65 106.6
C64 C65 H65 106.6
C72 C65 H65 106.6
C71 C66 C67 117.66(17)
C71 C66 C65 118.67(15)
C67 C66 C65 123.66(15)
C68 C67 C66 121.30(17)
C68 C67 H67 119.3
C66 C67 H67 119.3
C69 C68 C67 120.06(18)
C69 C68 H68 120.0
C67 C68 H68 120.0
C68 C69 C70 119.34(18)
C68 C69 H69 120.3
C70 C69 H69 120.3
C69 C70 C71 120.37(19)
C69 C70 H70 119.8
C71 C70 H70 119.8
C70 C71 C66 121.26(18)
C70 C71 H71 119.4
C66 C71 H71 119.4
C59 C72 C73 111.03(14)
C59 C72 C65 111.01(14)
C73 C72 C65 109.19(13)
C59 C72 H72 108.5
C73 C72 H72 108.5
C65 C72 H72 108.5
C74 C73 C72 115.35(14)
C74 C73 H73A 108.4
C72 C73 H73A 108.4
C74 C73 H73B 108.4
C72 C73 H73B 108.4
H73A C73 H73B 107.5
C73 C74 C75 112.38(15)
C73 C74 H74A 109.1
C75 C74 H74A 109.1
C73 C74 H74B 109.1
C75 C74 H74B 109.1
H74A C74 H74B 107.9
C76 C75 C74 112.85(16)
C76 C75 H75A 109.0
C74 C75 H75A 109.0
C76 C75 H75B 109.0
C74 C75 H75B 109.0
H75A C75 H75B 107.8
C75 C76 H76A 109.5
C75 C76 H76B 109.5
H76A C76 H76B 109.5
C75 C76 H76C 109.5
H76A C76 H76C 109.5
H76B C76 H76C 109.5

loop_
_geom_bond_atom_site_label_1
_geom_bond_atom_site_label_2
_geom_bond_distance
C1 C6 1.386(2)
C1 C2 1.398(2)
C1 N1 1.414(2)
C2 C3 1.387(2)
C2 C15 1.510(2)
C3 C4 1.393(3)
C3 H3 0.9500
C4 C5 1.381(3)
C4 H4 0.9500
C5 C6 1.386(2)
C5 H5 0.9500
C6 H6 0.9500
N1 C7 1.352(2)
N1 H1N 0.87(2)
C7 O1 1.233(2)
C7 C8 1.523(2)
C8 C9 1.528(2)
C8 C15 1.536(2)
C8 H8 1.0000
C9 C10 1.385(3)
C9 C14 1.386(3)
C10 C11 1.386(3)
C10 H10 0.9500
C11 C12 1.369(3)
C11 H11 0.9500
C12 C13 1.380(3)
C12 H12 0.9500
C13 C14 1.379(3)
C13 H13 0.9500
C14 H14 0.9500
C15 C16 1.540(2)
C15 H15 1.0000
C16 C17 1.522(2)
C16 H16A 0.9900
C16 H16B 0.9900
C17 C18 1.520(2)
C17 H17A 0.9900
C17 H17B 0.9900
C18 C19 1.508(2)
C18 H18A 0.9900
C18 H18B 0.9900
C19 H19A 0.9800
C19 H19B 0.9800
C19 H19C 0.9800
C20 C25 1.389(2)
C20 C21 1.399(2)
C20 N2 1.409(2)
C21 C22 1.386(2)
C21 C34 1.514(2)
C22 C23 1.393(3)
C22 H22 0.9500
C23 C24 1.384(3)
C23 H23 0.9500
C24 C25 1.383(3)
C24 H24 0.9500
C25 H25 0.9500
N2 C26 1.352(2)
N2 H2N 0.88(2)
C26 O2 1.233(2)
C26 C27 1.522(2)
C27 C28 1.525(2)
C27 C34 1.535(2)
C27 H27 1.0000
C28 C33 1.388(3)
C28 C29 1.392(2)
C29 C30 1.382(3)
C29 H29 0.9500
C30 C31 1.385(3)
C30 H30 0.9500
C31 C32 1.379(3)
C31 H31 0.9500
C32 C33 1.385(3)
C32 H32 0.9500
C33 H33 0.9500
C34 C35 1.555(2)
C34 H34 1.0000
C35 C36 1.512(2)
C35 H35A 0.9900
C35 H35B 0.9900
C36 C37 1.525(3)
C36 H36A 0.9900
C36 H36B 0.9900
C37 C38 1.504(3)
C37 H37A 0.9900
C37 H37B 0.9900
C38 H38A 0.9800
C38 H38B 0.9800
C38 H38C 0.9800
C39 C44 1.385(2)
C39 C40 1.397(2)
C39 N3 1.411(2)
C40 C41 1.390(2)
C40 C53 1.509(2)
C41 C42 1.387(2)
C41 H41 0.9500
C42 C43 1.377(3)
C42 H42 0.9500
C43 C44 1.386(2)
C43 H43 0.9500
C44 H44 0.9500
N3 C45 1.349(2)
N3 H3N 0.86(2)
C45 O3 1.2300(19)
C45 C46 1.520(2)
C46 C47 1.523(2)
C46 C53 1.540(2)
C46 H46 1.0000
C47 C48 1.374(3)
C47 C52 1.376(2)
C48 C49 1.386(3)
C48 H48 0.9500
C49 C50 1.365(3)
C49 H49 0.9500
C50 C51 1.369(3)
C50 H50 0.9500
C51 C52 1.380(3)
C51 H51 0.9500
C52 H52 0.9500
C53 C54 1.544(2)
C53 H53 1.0000
C54 C55 1.519(2)
C54 H54A 0.9900
C54 H54B 0.9900
C55 C56 1.526(3)
C55 H55A 0.9900
C55 H55B 0.9900
C56 C57 1.514(3)
C56 H56A 0.9900
C56 H56B 0.9900
C57 H57A 0.9800
C57 H57B 0.9800
C57 H57C 0.9800
C58 C63 1.387(2)
C58 C59 1.395(2)
C58 N4 1.414(2)
C59 C60 1.387(2)
C59 C72 1.511(2)
C60 C61 1.389(2)
C60 H60 0.9500
C61 C62 1.379(2)
C61 H61 0.9500
C62 C63 1.384(2)
C62 H62 0.9500
C63 H63 0.9500
N4 C64 1.350(2)
N4 H4N 0.86(2)
C64 O4 1.2268(19)
C64 C65 1.524(2)
C65 C66 1.520(2)
C65 C72 1.541(2)
C65 H65 1.0000
C66 C71 1.387(2)
C66 C67 1.391(2)
C67 C68 1.387(3)
C67 H67 0.9500
C68 C69 1.379(3)
C68 H68 0.9500
C69 C70 1.381(3)
C69 H69 0.9500
C70 C71 1.382(3)
C70 H70 0.9500
C71 H71 0.9500
C72 C73 1.541(2)
C72 H72 1.0000
C73 C74 1.513(2)
C73 H73A 0.9900
C73 H73B 0.9900
C74 C75 1.524(2)
C74 H74A 0.9900
C74 H74B 0.9900
C75 C76 1.514(3)
C75 H75A 0.9900
C75 H75B 0.9900
C76 H76A 0.9800
C76 H76B 0.9800
C76 H76C 0.9800

loop_
_geom_hbond_atom_site_label_D
_geom_hbond_atom_site_label_H
_geom_hbond_atom_site_label_A
_geom_hbond_distance_DH
_geom_hbond_distance_HA
_geom_hbond_distance_DA
_geom_hbond_angle_DHA
_geom_hbond_site_symmetry_A
N4 H4N O4 0.86(2) 2.01(2) 2.863(2) 171.0(19) 2_575
N3 H3N O3 0.86(2) 1.99(2) 2.852(2) 175(2) 2_666
N2 H2N O1 0.88(2) 1.96(2) 2.844(2) 174.8(17) .
N1 H1N O2 0.87(2) 2.00(2) 2.867(2) 173.8(17) .

loop_
_geom_torsion_atom_site_label_1
_geom_torsion_atom_site_label_2
_geom_torsion_atom_site_label_3
_geom_torsion_atom_site_label_4
_geom_torsion
C6 C1 C2 C3 -0.2(2)
N1 C1 C2 C3 179.87(15)
C6 C1 C2 C15 -179.85(15)
N1 C1 C2 C15 0.2(2)
C1 C2 C3 C4 -0.5(2)
C15 C2 C3 C4 179.14(15)
C2 C3 C4 C5 0.7(3)
C3 C4 C5 C6 -0.2(3)
C4 C5 C6 C1 -0.5(3)
C2 C1 C6 C5 0.7(2)
N1 C1 C6 C5 -179.35(15)
C6 C1 N1 C7 -163.57(15)
C2 C1 N1 C7 16.4(2)
C1 N1 C7 O1 -177.45(15)
C1 N1 C7 C8 4.7(2)
O1 C7 C8 C9 -88.07(19)
N1 C7 C8 C9 89.75(17)
O1 C7 C8 C15 143.32(15)
N1 C7 C8 C15 -38.86(19)
C7 C8 C9 C10 -101.54(19)
C15 C8 C9 C10 23.0(2)
C7 C8 C9 C14 76.24(19)
C15 C8 C9 C14 -159.27(16)
C14 C9 C10 C11 -1.0(3)
C8 C9 C10 C11 176.80(18)
C9 C10 C11 C12 1.2(3)
C10 C11 C12 C13 -0.6(3)
C11 C12 C13 C14 -0.2(3)
C12 C13 C14 C9 0.5(3)
C10 C9 C14 C13 0.1(3)
C8 C9 C14 C13 -177.77(16)
C3 C2 C15 C8 146.30(16)
C1 C2 C15 C8 -34.0(2)
C3 C2 C15 C16 -93.28(19)
C1 C2 C15 C16 86.39(18)
C7 C8 C15 C2 51.81(18)
C9 C8 C15 C2 -71.22(18)
C7 C8 C15 C16 -70.82(17)
C9 C8 C15 C16 166.15(14)
C2 C15 C16 C17 60.2(2)
C8 C15 C16 C17 -177.89(14)
C15 C16 C17 C18 -175.84(15)
C16 C17 C18 C19 172.06(16)
C25 C20 C21 C22 -1.4(2)
N2 C20 C21 C22 178.79(15)
C25 C20 C21 C34 176.17(15)
N2 C20 C21 C34 -3.6(2)
C20 C21 C22 C23 1.6(3)
C34 C21 C22 C23 -175.83(16)
C21 C22 C23 C24 -0.3(3)
C22 C23 C24 C25 -1.2(3)
C23 C24 C25 C20 1.4(3)
C21 C20 C25 C24 -0.1(3)
N2 C20 C25 C24 179.72(15)
C25 C20 N2 C26 166.32(15)
C21 C20 N2 C26 -13.9(2)
C20 N2 C26 O2 177.62(15)
C20 N2 C26 C27 -4.1(2)
O2 C26 C27 C28 85.35(19)
N2 C26 C27 C28 -92.92(17)
O2 C26 C27 C34 -145.18(16)
N2 C26 C27 C34 36.5(2)
C26 C27 C28 C33 99.06(19)
C34 C27 C28 C33 -27.3(2)
C26 C27 C28 C29 -80.68(19)
C34 C27 C28 C29 152.96(16)
C33 C28 C29 C30 0.4(3)
C27 C28 C29 C30 -179.88(16)
C28 C29 C30 C31 -0.4(3)
C29 C30 C31 C32 0.0(3)
C30 C31 C32 C33 0.4(3)
C31 C32 C33 C28 -0.4(3)
C29 C28 C33 C32 0.0(3)
C27 C28 C33 C32 -179.72(16)
C22 C21 C34 C27 -147.13(16)
C20 C21 C34 C27 35.4(2)
C22 C21 C34 C35 92.3(2)
C20 C21 C34 C35 -85.17(18)
C26 C27 C34 C21 -50.55(19)
C28 C27 C34 C21 74.65(19)
C26 C27 C34 C35 70.77(18)
C28 C27 C34 C35 -164.03(14)
C21 C34 C35 C36 -71.7(2)
C27 C34 C35 C36 166.70(15)
C34 C35 C36 C37 171.97(16)
C35 C36 C37 C38 -70.2(2)
C44 C39 C40 C41 0.2(2)
N3 C39 C40 C41 179.51(15)
C44 C39 C40 C53 -176.49(15)
N3 C39 C40 C53 2.9(2)
C39 C40 C41 C42 -1.8(3)
C53 C40 C41 C42 174.64(16)
C40 C41 C42 C43 1.8(3)
C41 C42 C43 C44 -0.1(3)
C40 C39 C44 C43 1.5(3)
N3 C39 C44 C43 -177.83(15)
C42 C43 C44 C39 -1.6(3)
C44 C39 N3 C45 -168.26(16)
C40 C39 N3 C45 12.4(2)
C39 N3 C45 O3 -175.55(15)
C39 N3 C45 C46 6.7(2)
O3 C45 C46 C47 -86.02(19)
N3 C45 C46 C47 91.78(17)
O3 C45 C46 C53 144.65(16)
N3 C45 C46 C53 -37.5(2)
C45 C46 C47 C48 -91.1(2)
C53 C46 C47 C48 34.9(3)
C45 C46 C47 C52 87.07(19)
C53 C46 C47 C52 -147.00(17)
C52 C47 C48 C49 1.2(3)
C46 C47 C48 C49 179.4(2)
C47 C48 C49 C50 0.0(4)
C48 C49 C50 C51 -0.9(4)
C49 C50 C51 C52 0.6(3)
C48 C47 C52 C51 -1.5(3)
C46 C47 C52 C51 -179.76(17)
C50 C51 C52 C47 0.6(3)
C41 C40 C53 C46 149.86(16)
C39 C40 C53 C46 -33.7(2)
C41 C40 C53 C54 -88.9(2)
C39 C40 C53 C54 87.55(18)
C45 C46 C53 C40 49.56(18)
C47 C46 C53 C40 -75.44(18)
C45 C46 C53 C54 -72.30(17)
C47 C46 C53 C54 162.70(14)
C40 C53 C54 C55 65.41(19)
C46 C53 C54 C55 -172.09(14)
C53 C54 C55 C56 -176.50(14)
C54 C55 C56 C57 71.3(2)
C63 C58 C59 C60 0.2(2)
N4 C58 C59 C60 179.36(15)
C63 C58 C59 C72 177.84(15)
N4 C58 C59 C72 -3.0(2)
C58 C59 C60 C61 0.6(2)
C72 C59 C60 C61 -176.89(15)
C59 C60 C61 C62 -0.7(3)
C60 C61 C62 C63 -0.1(3)
C61 C62 C63 C58 0.9(3)
C59 C58 C63 C62 -1.0(3)
N4 C58 C63 C62 179.89(15)
C63 C58 N4 C64 165.15(16)
C59 C58 N4 C64 -14.0(2)
C58 N4 C64 O4 176.84(15)
C58 N4 C64 C65 -4.5(2)
O4 C64 C65 C66 85.84(19)
N4 C64 C65 C66 -92.81(17)
O4 C64 C65 C72 -144.76(16)
N4 C64 C65 C72 36.6(2)
C64 C65 C66 C71 -103.05(18)
C72 C65 C66 C71 130.57(17)
C64 C65 C66 C67 75.7(2)
C72 C65 C66 C67 -50.7(2)
C71 C66 C67 C68 -1.2(3)
C65 C66 C67 C68 -179.93(16)
C66 C67 C68 C69 0.2(3)
C67 C68 C69 C70 0.7(3)
C68 C69 C70 C71 -0.6(3)
C69 C70 C71 C66 -0.4(3)
C67 C66 C71 C70 1.3(3)
C65 C66 C71 C70 -179.89(18)
C60 C59 C72 C73 90.69(19)
C58 C59 C72 C73 -86.82(18)
C60 C59 C72 C65 -147.65(16)
C58 C59 C72 C65 34.8(2)
C66 C65 C72 C59 76.08(18)
C64 C65 C72 C59 -50.10(18)
C66 C65 C72 C73 -161.19(14)
C64 C65 C72 C73 72.63(17)
C59 C72 C73 C74 -62.18(19)
C65 C72 C73 C74 175.10(14)
C72 C73 C74 C75 -177.53(14)
C73 C74 C75 C76 176.61(16)
